data_7712778
loop_
_publ_author_name
'Hachem, Hadi'
'Jeannin, olivier'
'Cui, Hengbo'
'Kato, Reizo'
'Fourmigu\'e, Marc'
'Lorcy, Dominique'

_publ_section_title
;
 A highly conducting mixed-valence nickel bis(dithiolene) salt
 [Et4N][Ni(Me-thiazSe-dt)2]2 with selone substitution
;
_journal_name_full 'Dalton Transactions'
_journal_paper_doi 10.1039/D3DT00767G
_journal_year 2023
_chemical_formula_moiety 'C8 H6 N2 Ni S6 Se2, C16 H36 N'
_chemical_formula_sum 'C24 H42 N3 Ni S6 Se2'
_chemical_formula_weight 781.59
_chemical_name_systematic '[Bu4N][Ni(Me-thiazSedt)2]'
_space_group_IT_number 2
_space_group_name_Hall '-P 1'
_space_group_name_H-M_alt 'P -1'
_symmetry_cell_setting triclinic
_symmetry_Int_Tables_number 2
_symmetry_space_group_name_Hall '-P 1'
_symmetry_space_group_name_H-M 'P -1'
_atom_sites_solution_hydrogens geom
_atom_sites_solution_primary dual
_audit_conform_dict_location ftp://ftp.iucr.org/pub/cif_core.dic
_audit_conform_dict_name cif_core.dic
_audit_conform_dict_version 2.4.3
_audit_creation_date 2023-01-04T11:52:13-00:00
_audit_creation_method 'WinGX routine CIF_UPDATE'
_audit_update_record
;
2023-03-06 deposited with the CCDC.	2023-04-14 downloaded from the CCDC.
;
_cell_angle_alpha 78.770(3)
_cell_angle_beta 79.406(2)
_cell_angle_gamma 73.437(3)
_cell_formula_units_Z 2
_cell_length_a 8.5113(2)
_cell_length_b 13.2483(4)
_cell_length_c 15.9417(4)
_cell_measurement_reflns_used 7141
_cell_measurement_temperature 293(2)
_cell_measurement_theta_max 21.8290
_cell_measurement_theta_min 2.3180
_cell_measurement_wavelength 0.71073
_cell_volume 1674.19(8)
_computing_cell_refinement 'CrysAlisPro 1.171.39.43c (Rigaku OD, 2018)'
_computing_data_collection 'CrysAlisPro 1.171.39.43c (Rigaku OD, 2018)'
_computing_data_reduction 'CrysAlisPro 1.171.39.43c (Rigaku OD, 2018)'
_computing_molecular_graphics 'Ortep for Windows (Farrugia, 2012)'
_computing_publication_material 'WinGX publication routines (Farrugia, 2012)'
_computing_structure_refinement 'SHELXL-2014/7 (Sheldrick, 2014)'
_diffrn_ambient_temperature 293(2)
_diffrn_measured_fraction_theta_full 0.999
_diffrn_measured_fraction_theta_max 0.864
_diffrn_measurement_details
;
List of Runs (angles in degrees, time in seconds):

  # Type    Start    End  Width  t~exp~   \w     \q     \k     \f   Frames
#--------------------------------------------------------------------------
  1  \w     41.00  76.00   0.50    7.90    --  -12.60  22.00-135.00   70
  2  \w   -102.00  14.00   0.50    7.90    --  -12.60  22.00-135.00  232
  3  \w    -12.00  14.00   0.50    7.90    --    5.00  43.00 150.00   52
  4  \w    -24.00   2.00   0.50    7.90    --    5.00  29.00-120.00   52
  5  \w    -19.00   6.00   0.50    7.90    --    5.00  22.00-135.00   50
  6  \w    -45.00  77.00   0.50    7.90    --  -12.60  60.00  60.00  244
  7  \w    -40.00 -14.00   0.50    7.90    --  -12.60  29.00 120.00   52
  8  \w     27.00  53.00   0.50    7.90    --  -12.60  29.00 120.00   52
  9  \w   -102.00 -46.00   0.50    7.90    --  -12.60  29.00 120.00  112
 10  \w   -102.00  77.00   0.50    7.90    --  -12.60  60.00-150.00  358
 11  \w    -65.00  35.00   0.50    7.90    --  -12.60  60.00 120.00  200
;
_diffrn_measurement_device 'four-circle diffractometer'
_diffrn_measurement_device_type 'XtaLAB AFC11 (RCD3): quarter-chi single'
_diffrn_measurement_method '\w scans'
_diffrn_orient_matrix_type 'CrysAlisPro convention (1999,Acta A55,543-557)'
_diffrn_orient_matrix_UB_11 0.0847335000
_diffrn_orient_matrix_UB_12 -0.0243132000
_diffrn_orient_matrix_UB_13 -0.0124551000
_diffrn_orient_matrix_UB_21 -0.0157960000
_diffrn_orient_matrix_UB_22 -0.0509805000
_diffrn_orient_matrix_UB_23 0.0122371000
_diffrn_orient_matrix_UB_31 -0.0165389000
_diffrn_orient_matrix_UB_32 0.0016509000
_diffrn_orient_matrix_UB_33 -0.0423309000
_diffrn_radiation_monochromator mirror
_diffrn_radiation_probe x-ray
_diffrn_radiation_type MoK\a
_diffrn_radiation_wavelength 0.71073
_diffrn_reflns_av_R_equivalents 0.0343
_diffrn_reflns_av_unetI/netI 0.0492
_diffrn_reflns_Laue_measured_fraction_full 0.999
_diffrn_reflns_Laue_measured_fraction_max 0.864
_diffrn_reflns_limit_h_max 11
_diffrn_reflns_limit_h_min -11
_diffrn_reflns_limit_k_max 18
_diffrn_reflns_limit_k_min -18
_diffrn_reflns_limit_l_max 22
_diffrn_reflns_limit_l_min -19
_diffrn_reflns_number 30948
_diffrn_reflns_point_group_measured_fraction_full 0.999
_diffrn_reflns_point_group_measured_fraction_max 0.864
_diffrn_reflns_theta_full 25.242
_diffrn_reflns_theta_max 29.615
_diffrn_reflns_theta_min 2.52
_diffrn_source 'Rotating-anode X-ray tube'
_diffrn_source_type 'Rigaku (Mo) X-ray Source'
_diffrn_standards_decay_% 0
_diffrn_standards_interval_count 0
_diffrn_standards_interval_time 0
_diffrn_standards_number 0
_exptl_absorpt_coefficient_mu 3.147
_exptl_absorpt_correction_T_max 1.00000
_exptl_absorpt_correction_T_min 0.80138
_exptl_absorpt_correction_type multi-scan
_exptl_absorpt_process_details
;
CrysAlisPro 1.171.39.43c (Rigaku Oxford Diffraction, 2018)
Empirical absorption correction using spherical harmonics,
 implemented in SCALE3 ABSPACK scaling algorithm.
;
_exptl_crystal_colour black
_exptl_crystal_density_diffrn 1.55
_exptl_crystal_density_method 'not measured'
_exptl_crystal_description prism
_exptl_crystal_F_000 798
_exptl_crystal_size_max 0.246
_exptl_crystal_size_mid 0.162
_exptl_crystal_size_min 0.101
_refine_diff_density_max 0.676
_refine_diff_density_min -0.534
_refine_diff_density_rms 0.083
_refine_ls_extinction_method none
_refine_ls_goodness_of_fit_ref 1.02
_refine_ls_hydrogen_treatment constr
_refine_ls_matrix_type full
_refine_ls_number_constraints 0
_refine_ls_number_parameters 387
_refine_ls_number_reflns 8134
_refine_ls_number_restraints 58
_refine_ls_restrained_S_all 1.023
_refine_ls_R_factor_all 0.1431
_refine_ls_R_factor_gt 0.0703
_refine_ls_shift/su_max 0
_refine_ls_shift/su_mean 0
_refine_ls_structure_factor_coef Fsqd
_refine_ls_weighting_details 'w=1/[\s^2^(Fo^2^)+(0.1039P)^2^+1.2018P] where P=(Fo^2^+2Fc^2^)/3'
_refine_ls_weighting_scheme calc
_refine_ls_wR_factor_gt 0.1832
_refine_ls_wR_factor_ref 0.2156
_reflns_Friedel_coverage 0
_reflns_number_gt 4282
_reflns_number_total 8134
_reflns_threshold_expression 'I > 2\s(I)'
_cod_data_source_file d3dt00767g2.cif
_cod_data_source_block shelx
_cod_database_code 7712778
_shelx_estimated_absorpt_t_max 0.742
_shelx_estimated_absorpt_t_min 0.512

loop_
_symmetry_equiv_pos_as_xyz
'x, y, z'
'-x, -y, -z'

loop_
_atom_site_label
_atom_site_type_symbol
_atom_site_fract_x
_atom_site_fract_y
_atom_site_fract_z
_atom_site_U_iso_or_equiv
_atom_site_adp_type
_atom_site_occupancy
_atom_site_site_symmetry_order
_atom_site_calc_flag
_atom_site_refinement_flags_posn
_atom_site_refinement_flags_adp
_atom_site_refinement_flags_occupancy
_atom_site_disorder_assembly
_atom_site_disorder_group
C1A C -0.0831(18) 0.6702(7) 0.7282(5) 0.0613(18) Uani 0.846(5) 1 d D . P A 1
C2A C -0.1582(18) 0.5976(7) 0.7814(6) 0.0724(17) Uani 0.846(5) 1 d D . P A 1
C3A C -0.2164(12) 0.7698(5) 0.8353(5) 0.0655(17) Uani 0.846(5) 1 d D . P A 1
C4A C -0.057(4) 0.8550(10) 0.7090(10) 0.078(2) Uani 0.846(5) 1 d D . P A 1
H41A H 0.0062 0.834 0.6558 0.117 Uiso 0.846(5) 1 calc R U P A 1
H42A H -0.1462 0.9165 0.6966 0.117 Uiso 0.846(5) 1 calc R U P A 1
H43A H 0.0136 0.8717 0.742 0.117 Uiso 0.846(5) 1 calc R U P A 1
C5A C 0.2609(8) 0.3488(6) 0.5041(5) 0.0670(17) Uani 0.846(5) 1 d D . P A 1
C6A C 0.1742(10) 0.2802(5) 0.5584(6) 0.078(2) Uani 0.846(5) 1 d D . P A 1
C7A C 0.3727(10) 0.2088(5) 0.4326(6) 0.078(2) Uani 0.846(5) 1 d D . P A 1
C8A C 0.4642(8) 0.3628(5) 0.3766(4) 0.0578(14) Uani 0.846(5) 1 d D . P A 1
H81A H 0.4451 0.4332 0.3902 0.087 Uiso 0.846(5) 1 calc R U P A 1
H82A H 0.5789 0.3261 0.3773 0.087 Uiso 0.846(5) 1 calc R U P A 1
H83A H 0.4351 0.3675 0.3203 0.087 Uiso 0.846(5) 1 calc R U P A 1
N1A N -0.1238(9) 0.7670(4) 0.7588(4) 0.0631(18) Uani 0.846(5) 1 d D . P A 1
N2A N 0.3699(10) 0.3084(5) 0.4362(5) 0.0842(19) Uani 0.846(5) 1 d D . P A 1
S1A S 0.0417(8) 0.6404(2) 0.6342(3) 0.0654(6) Uani 0.846(5) 1 d D . P A 1
S2A S -0.1256(4) 0.4714(2) 0.7579(2) 0.0833(7) Uani 0.846(5) 1 d D . P A 1
S3A S -0.2691(4) 0.6512(2) 0.87109(19) 0.0853(8) Uani 0.846(5) 1 d D . P A 1
S4A S 0.2307(3) 0.47544(17) 0.52651(16) 0.0703(6) Uani 0.846(5) 1 d D . P A 1
S5A S 0.0362(3) 0.31414(15) 0.63982(18) 0.0822(7) Uani 0.846(5) 1 d D . P A 1
S6A S 0.2407(4) 0.1573(2) 0.5166(2) 0.0980(8) Uani 0.846(5) 1 d D . P A 1
Ni1A Ni 0.0441(2) 0.47588(9) 0.63857(11) 0.0630(4) Uani 0.846(5) 1 d D . P A 1
Se1A Se -0.27500(18) 0.87726(18) 0.89980(9) 0.0977(5) Uani 0.846(5) 1 d D . P A 1
Se2A Se 0.4954(4) 0.1291(3) 0.3492(2) 0.1286(7) Uani 0.846(5) 1 d D . P A 1
C1B C -0.084(10) 0.664(3) 0.714(3) 0.0613(18) Uani 0.154(5) 1 d D . P A 2
C2B C -0.138(10) 0.580(3) 0.763(3) 0.0724(17) Uani 0.154(5) 1 d D . P A 2
C3B C -0.202(8) 0.734(3) 0.837(3) 0.0655(17) Uani 0.154(5) 1 d D . P A 2
C4B C -0.07(2) 0.847(5) 0.720(6) 0.078(2) Uani 0.154(5) 1 d D . P A 2
H41B H 0.006 0.8377 0.6691 0.117 Uiso 0.154(5) 1 calc R U P A 2
H42B H -0.1774 0.8924 0.7034 0.117 Uiso 0.154(5) 1 calc R U P A 2
H43B H -0.0356 0.8802 0.7578 0.117 Uiso 0.154(5) 1 calc R U P A 2
C5B C 0.307(5) 0.3761(19) 0.472(2) 0.0670(17) Uani 0.154(5) 1 d D . P A 2
C6B C 0.229(5) 0.300(2) 0.524(2) 0.078(2) Uani 0.154(5) 1 d D . P A 2
C7B C 0.419(6) 0.229(2) 0.403(2) 0.078(2) Uani 0.154(5) 1 d D . P A 2
C8B C 0.509(5) 0.380(3) 0.350(2) 0.0578(14) Uani 0.154(5) 1 d D . P A 2
H81B H 0.4803 0.4538 0.3557 0.087 Uiso 0.154(5) 1 calc R U P A 2
H82B H 0.6181 0.3462 0.3647 0.087 Uiso 0.154(5) 1 calc R U P A 2
H83B H 0.5073 0.3736 0.2907 0.087 Uiso 0.154(5) 1 calc R U P A 2
N1B N -0.097(6) 0.743(3) 0.764(2) 0.0631(18) Uani 0.154(5) 1 d D . P A 2
N2B N 0.402(5) 0.333(2) 0.401(2) 0.0842(19) Uani 0.154(5) 1 d D . P A 2
S1B S 0.055(5) 0.6516(15) 0.6214(19) 0.0654(6) Uani 0.154(5) 1 d D . P A 2
S2B S -0.078(2) 0.4555(13) 0.7332(11) 0.0833(7) Uani 0.154(5) 1 d D . P A 2
S3B S -0.243(3) 0.6121(14) 0.8606(12) 0.0853(8) Uani 0.154(5) 1 d D . P A 2
S4B S 0.2623(16) 0.5040(10) 0.5019(9) 0.0703(6) Uani 0.154(5) 1 d D . P A 2
S5B S 0.102(2) 0.3217(9) 0.6089(11) 0.0822(7) Uani 0.154(5) 1 d D . P A 2
S6B S 0.288(2) 0.1744(13) 0.4879(13) 0.0980(8) Uani 0.154(5) 1 d D . P A 2
Ni1B Ni 0.0890(11) 0.4843(6) 0.6166(6) 0.0630(4) Uani 0.154(5) 1 d D . P A 2
Se1B Se -0.2820(13) 0.8356(8) 0.9056(6) 0.0977(5) Uani 0.154(5) 1 d D . P A 2
Se2B Se 0.532(3) 0.1321(18) 0.3271(14) 0.1286(7) Uani 0.154(5) 1 d D . P A 2
C9 C 0.5424(7) 0.2672(5) 0.7116(3) 0.0738(15) Uani 1 1 d . . . B 2
H9A H 0.4409 0.2817 0.6868 0.089 Uiso 1 1 calc R U . B 2
H9B H 0.5823 0.331 0.6958 0.089 Uiso 1 1 calc R U . B 2
C10 C 0.6655(7) 0.1809(5) 0.6718(4) 0.0763(15) Uani 1 1 d . . . B 2
H10A H 0.6316 0.1152 0.6906 0.092 Uiso 1 1 calc R U . B 2
H10B H 0.7713 0.1707 0.6912 0.092 Uiso 1 1 calc R U . B 2
C11 C 0.6860(8) 0.2045(6) 0.5734(4) 0.0906(19) Uani 1 1 d . . . B 2
H11A H 0.5785 0.2194 0.5545 0.109 Uiso 1 1 calc R U . B 2
H11B H 0.7258 0.2681 0.5548 0.109 Uiso 1 1 calc R U . B 2
C12 C 0.7983(10) 0.1191(7) 0.5318(4) 0.109(2) Uani 1 1 d . . . B 2
H12A H 0.9062 0.1055 0.5484 0.164 Uiso 1 1 calc R U . B 2
H12B H 0.8045 0.139 0.4703 0.164 Uiso 1 1 calc R U . B 2
H12C H 0.759 0.0561 0.5489 0.164 Uiso 1 1 calc R U . B 2
C13 C 0.3590(7) 0.3405(5) 0.8402(4) 0.0826(16) Uani 1 1 d . . . B 2
H13A H 0.2613 0.3435 0.8157 0.099 Uiso 1 1 calc R U . B 2
H13B H 0.3339 0.3242 0.9024 0.099 Uiso 1 1 calc R U . B 2
C14 C 0.3916(9) 0.4485(6) 0.8188(5) 0.105(2) Uani 1 1 d . . . B 2
H14A H 0.4936 0.4464 0.8388 0.126 Uiso 1 1 calc R U . B 2
H14B H 0.4028 0.4708 0.7568 0.126 Uiso 1 1 calc R U . B 2
C15 C 0.2516(9) 0.5244(6) 0.8615(6) 0.109(2) Uani 1 1 d . . . B 2
H15A H 0.2465 0.5031 0.9235 0.13 Uiso 1 1 calc R U . B 2
H15B H 0.1497 0.52 0.8453 0.13 Uiso 1 1 calc R U . B 2
C16 C 0.2616(11) 0.6380(8) 0.8399(7) 0.147(4) Uani 1 1 d . . . B 2
H16A H 0.3614 0.6435 0.8564 0.22 Uiso 1 1 calc R U . B 2
H16B H 0.1677 0.6823 0.8706 0.22 Uiso 1 1 calc R U . B 2
H16C H 0.2619 0.6609 0.7789 0.22 Uiso 1 1 calc R U . B 2
C17 C 0.4472(7) 0.1457(5) 0.8401(4) 0.0772(15) Uani 1 1 d . . . B 2
H17A H 0.5431 0.0858 0.8329 0.093 Uiso 1 1 calc R U . B 2
H17B H 0.408 0.1425 0.9014 0.093 Uiso 1 1 calc R U . B 2
C18 C 0.3146(8) 0.1325(6) 0.7962(4) 0.0903(19) Uani 1 1 d . . . B 2
H18A H 0.3571 0.126 0.7362 0.108 Uiso 1 1 calc R U . B 2
H18B H 0.222 0.1953 0.7977 0.108 Uiso 1 1 calc R U . B 2
C19 C 0.2558(9) 0.0358(6) 0.8391(5) 0.103(2) Uani 1 1 d . . . B 2
H19A H 0.3486 -0.0268 0.8372 0.124 Uiso 1 1 calc R U . B 2
H19B H 0.2145 0.0423 0.8992 0.124 Uiso 1 1 calc R U . B 2
C20 C 0.1246(10) 0.0217(8) 0.7975(6) 0.132(3) Uani 1 1 d . . . B 2
H20A H 0.028 0.0799 0.8046 0.199 Uiso 1 1 calc R U . B 2
H20B H 0.0977 -0.044 0.8237 0.199 Uiso 1 1 calc R U . B 2
H20C H 0.1623 0.0199 0.7371 0.199 Uiso 1 1 calc R U . B 2
C21 C 0.6572(7) 0.2376(5) 0.8488(3) 0.0756(15) Uani 1 1 d . . . B 2
H21A H 0.7396 0.1742 0.8332 0.091 Uiso 1 1 calc R U . B 2
H21B H 0.7011 0.2981 0.8225 0.091 Uiso 1 1 calc R U . B 2
C22 C 0.6382(8) 0.2317(7) 0.9445(4) 0.104(2) Uani 1 1 d . . . B 2
H22A H 0.5744 0.181 0.9717 0.125 Uiso 1 1 calc R U . B 2
H22B H 0.5771 0.3009 0.96 0.125 Uiso 1 1 calc R U . B 2
C23 C 0.8034(11) 0.1984(8) 0.9782(5) 0.120(3) Uani 1 1 d . . . B 2
H23A H 0.7815 0.1928 1.0406 0.144 Uiso 1 1 calc R U . B 2
H23B H 0.8592 0.1274 0.9648 0.144 Uiso 1 1 calc R U . B 2
C24 C 0.9118(12) 0.2607(10) 0.9494(6) 0.160(4) Uani 1 1 d . . . B 2
H24A H 0.9523 0.2566 0.8895 0.24 Uiso 1 1 calc R U . B 2
H24B H 1.0029 0.2359 0.9823 0.24 Uiso 1 1 calc R U . B 2
H24C H 0.8562 0.3332 0.9563 0.24 Uiso 1 1 calc R U . B 2
N3 N 0.5016(5) 0.2477(3) 0.8083(3) 0.0640(11) Uani 1 1 d . . . B 2

loop_
_atom_site_aniso_label
_atom_site_aniso_U_11
_atom_site_aniso_U_22
_atom_site_aniso_U_33
_atom_site_aniso_U_23
_atom_site_aniso_U_13
_atom_site_aniso_U_12
C1A 0.055(3) 0.068(3) 0.061(4) 0.009(3) -0.014(3) -0.024(3)
C2A 0.072(5) 0.078(5) 0.072(6) 0.003(3) -0.015(4) -0.034(5)
C3A 0.058(4) 0.066(5) 0.064(3) -0.007(4) -0.007(3) -0.007(5)
C4A 0.102(8) 0.066(4) 0.070(5) -0.008(4) 0.005(5) -0.039(3)
C5A 0.052(4) 0.073(4) 0.079(5) -0.006(4) -0.018(3) -0.020(3)
C6A 0.075(5) 0.059(4) 0.112(7) 0.015(4) -0.044(5) -0.035(3)
C7A 0.078(5) 0.053(4) 0.115(7) 0.001(4) -0.043(4) -0.024(3)
C8A 0.053(4) 0.068(4) 0.046(4) -0.002(3) 0.005(3) -0.016(3)
N1A 0.057(4) 0.060(4) 0.065(3) 0.003(3) -0.016(3) -0.008(3)
N2A 0.078(4) 0.077(4) 0.102(6) -0.009(4) -0.045(4) -0.011(3)
S1A 0.0746(15) 0.0603(11) 0.0634(19) 0.0022(12) -0.0054(11) -0.0311(9)
S2A 0.0803(19) 0.0737(13) 0.0938(19) 0.0116(11) -0.0021(11) -0.0390(13)
S3A 0.0800(15) 0.089(2) 0.0775(13) 0.0034(14) 0.0089(10) -0.0306(16)
S4A 0.0694(11) 0.0613(12) 0.0850(14) -0.0023(10) -0.0121(9) -0.0294(8)
S5A 0.0777(15) 0.0648(10) 0.1090(17) 0.0076(10) -0.0175(12) -0.0370(9)
S6A 0.0997(19) 0.0713(13) 0.130(2) -0.0040(13) -0.0260(15) -0.0338(11)
Ni1A 0.0570(8) 0.0573(5) 0.0783(8) 0.0080(5) -0.0200(6) -0.0260(4)
Se1A 0.0977(6) 0.1005(11) 0.0855(5) -0.0133(7) -0.0026(4) -0.0174(7)
Se2A 0.1211(18) 0.1151(7) 0.153(2) -0.0470(13) -0.0345(11) -0.0080(11)
C1B 0.055(3) 0.068(3) 0.061(4) 0.009(3) -0.014(3) -0.024(3)
C2B 0.072(5) 0.078(5) 0.072(6) 0.003(3) -0.015(4) -0.034(5)
C3B 0.058(4) 0.066(5) 0.064(3) -0.007(4) -0.007(3) -0.007(5)
C4B 0.102(8) 0.066(4) 0.070(5) -0.008(4) 0.005(5) -0.039(3)
C5B 0.052(4) 0.073(4) 0.079(5) -0.006(4) -0.018(3) -0.020(3)
C6B 0.075(5) 0.059(4) 0.112(7) 0.015(4) -0.044(5) -0.035(3)
C7B 0.078(5) 0.053(4) 0.115(7) 0.001(4) -0.043(4) -0.024(3)
C8B 0.053(4) 0.068(4) 0.046(4) -0.002(3) 0.005(3) -0.016(3)
N1B 0.057(4) 0.060(4) 0.065(3) 0.003(3) -0.016(3) -0.008(3)
N2B 0.078(4) 0.077(4) 0.102(6) -0.009(4) -0.045(4) -0.011(3)
S1B 0.0746(15) 0.0603(11) 0.0634(19) 0.0022(12) -0.0054(11) -0.0311(9)
S2B 0.0803(19) 0.0737(13) 0.0938(19) 0.0116(11) -0.0021(11) -0.0390(13)
S3B 0.0800(15) 0.089(2) 0.0775(13) 0.0034(14) 0.0089(10) -0.0306(16)
S4B 0.0694(11) 0.0613(12) 0.0850(14) -0.0023(10) -0.0121(9) -0.0294(8)
S5B 0.0777(15) 0.0648(10) 0.1090(17) 0.0076(10) -0.0175(12) -0.0370(9)
S6B 0.0997(19) 0.0713(13) 0.130(2) -0.0040(13) -0.0260(15) -0.0338(11)
Ni1B 0.0570(8) 0.0573(5) 0.0783(8) 0.0080(5) -0.0200(6) -0.0260(4)
Se1B 0.0977(6) 0.1005(11) 0.0855(5) -0.0133(7) -0.0026(4) -0.0174(7)
Se2B 0.1211(18) 0.1151(7) 0.153(2) -0.0470(13) -0.0345(11) -0.0080(11)
C9 0.069(3) 0.086(4) 0.069(3) -0.005(3) -0.013(3) -0.026(3)
C10 0.063(3) 0.082(4) 0.080(4) 0.002(3) -0.008(3) -0.023(3)
C11 0.090(4) 0.109(5) 0.070(4) -0.004(3) -0.017(3) -0.023(4)
C12 0.111(5) 0.136(7) 0.078(4) -0.023(4) 0.012(4) -0.038(5)
C13 0.067(3) 0.088(4) 0.095(4) -0.012(3) -0.007(3) -0.027(3)
C14 0.094(5) 0.095(5) 0.123(6) -0.013(4) -0.005(4) -0.025(4)
C15 0.098(5) 0.082(5) 0.138(6) -0.032(4) -0.019(5) 0.001(4)
C16 0.116(7) 0.154(9) 0.167(9) -0.062(7) -0.024(6) 0.000(6)
C17 0.065(3) 0.083(4) 0.081(4) -0.002(3) -0.001(3) -0.028(3)
C18 0.075(4) 0.117(5) 0.087(4) -0.001(4) -0.016(3) -0.044(4)
C19 0.093(5) 0.110(5) 0.118(5) -0.004(4) -0.016(4) -0.052(4)
C20 0.104(6) 0.169(8) 0.152(7) -0.014(6) -0.021(5) -0.084(6)
C21 0.066(3) 0.090(4) 0.069(3) -0.005(3) -0.009(3) -0.023(3)
C22 0.088(5) 0.157(7) 0.077(4) -0.011(4) -0.009(3) -0.052(5)
C23 0.134(7) 0.157(8) 0.089(5) 0.000(5) -0.025(5) -0.078(6)
C24 0.129(7) 0.253(13) 0.102(6) 0.011(7) -0.028(5) -0.074(8)
N3 0.051(2) 0.071(3) 0.067(3) 0.001(2) -0.0034(19) -0.022(2)

loop_
_atom_type_symbol
_atom_type_description
_atom_type_scat_dispersion_real
_atom_type_scat_dispersion_imag
_atom_type_scat_source
C C 0.0033 0.0016 'International Tables Vol C Tables 4.2.6.8 and 6.1.1.4'
H H 0 0 'International Tables Vol C Tables 4.2.6.8 and 6.1.1.4'
N N 0.0061 0.0033 'International Tables Vol C Tables 4.2.6.8 and 6.1.1.4'
S S 0.1246 0.1234 'International Tables Vol C Tables 4.2.6.8 and 6.1.1.4'
Ni Ni 0.3393 1.1124 'International Tables Vol C Tables 4.2.6.8 and 6.1.1.4'
Se Se -0.0929 2.2259 'International Tables Vol C Tables 4.2.6.8 and 6.1.1.4'

loop_
_geom_angle_atom_site_label_1
_geom_angle_atom_site_label_2
_geom_angle_atom_site_label_3
_geom_angle
_geom_angle_site_symmetry_1
_geom_angle_site_symmetry_3
_geom_angle_publ_flag
C2A C1A N1A 112.4(6) . . ?
C2A C1A S1A 121.6(5) . . ?
N1A C1A S1A 126.0(4) . . ?
C1A C2A S2A 121.2(6) . . ?
C1A C2A S3A 109.8(5) . . ?
S2A C2A S3A 128.9(4) . . ?
N1A C3A S3A 110.2(5) . . ?
N1A C3A Se1A 127.2(5) . . ?
S3A C3A Se1A 122.5(4) . . ?
N1A C4A H41A 109.5 . . ?
N1A C4A H42A 109.5 . . ?
H41A C4A H42A 109.5 . . ?
N1A C4A H43A 109.5 . . ?
H41A C4A H43A 109.5 . . ?
H42A C4A H43A 109.5 . . ?
N2A C5A C6A 116.7(7) . . ?
N2A C5A S4A 123.9(6) . . ?
C6A C5A S4A 119.3(6) . . ?
C5A C6A S5A 124.1(6) . . ?
C5A C6A S6A 106.4(7) . . ?
S5A C6A S6A 129.4(4) . . ?
N2A C7A S6A 112.7(6) . . ?
N2A C7A Se2A 126.0(7) . . ?
S6A C7A Se2A 121.3(4) . . ?
N2A C8A H81A 109.5 . . ?
N2A C8A H82A 109.5 . . ?
H81A C8A H82A 109.5 . . ?
N2A C8A H83A 109.5 . . ?
H81A C8A H83A 109.5 . . ?
H82A C8A H83A 109.5 . . ?
C3A N1A C1A 115.2(5) . . ?
C3A N1A C4A 124.9(7) . . ?
C1A N1A C4A 119.8(6) . . ?
C7A N2A C8A 121.8(7) . . ?
C7A N2A C5A 112.9(7) . . ?
C8A N2A C5A 125.2(6) . . ?
C1A S1A Ni1A 101.8(2) . . ?
C2A S2A Ni1A 101.6(2) . . ?
C3A S3A C2A 92.3(3) . . ?
C5A S4A Ni1A 100.8(3) . . ?
C6A S5A Ni1A 101.7(2) . . ?
C7A S6A C6A 91.2(4) . . ?
S5A Ni1A S4A 94.01(9) . . ?
S5A Ni1A S1A 177.3(2) . . ?
S4A Ni1A S1A 86.40(10) . . ?
S5A Ni1A S2A 86.05(10) . . ?
S4A Ni1A S2A 174.97(12) . . ?
S1A Ni1A S2A 93.77(10) . . ?
C2B C1B N1B 111(2) . . ?
C2B C1B S1B 122.5(18) . . ?
N1B C1B S1B 122(3) . . ?
C1B C2B S3B 110.8(13) . . ?
C1B C2B S2B 122.1(16) . . ?
S3B C2B S2B 126.3(18) . . ?
N1B C3B S3B 111.9(15) . . ?
N1B C3B Se1B 124.4(17) . . ?
S3B C3B Se1B 123.5(14) . . ?
N1B C4B H41B 109.5 . . ?
N1B C4B H42B 109.5 . . ?
H41B C4B H42B 109.5 . . ?
N1B C4B H43B 109.5 . . ?
H41B C4B H43B 109.5 . . ?
H42B C4B H43B 109.5 . . ?
N2B C5B C6B 109.1(16) . . ?
N2B C5B S4B 131.8(17) . . ?
C6B C5B S4B 118.9(14) . . ?
C5B C6B S5B 124.0(14) . . ?
C5B C6B S6B 114.0(15) . . ?
S5B C6B S6B 122.0(15) . . ?
N2B C7B S6B 113.7(15) . . ?
N2B C7B Se2B 133.4(19) . . ?
S6B C7B Se2B 112.5(14) . . ?
N2B C8B H81B 109.5 . . ?
N2B C8B H82B 109.5 . . ?
H81B C8B H82B 109.5 . . ?
N2B C8B H83B 109.5 . . ?
H81B C8B H83B 109.5 . . ?
H82B C8B H83B 109.5 . . ?
C3B N1B C1B 112.4(19) . . ?
C3B N1B C4B 121(3) . . ?
C1B N1B C4B 118(3) . . ?
C8B N2B C7B 120(2) . . ?
C8B N2B C5B 121(2) . . ?
C7B N2B C5B 115.3(19) . . ?
C1B S1B Ni1B 99.6(10) . . ?
C2B S2B Ni1B 99.9(9) . . ?
C3B S3B C2B 90.8(10) . . ?
C5B S4B Ni1B 99.4(9) . . ?
C6B S5B Ni1B 102.9(9) . . ?
C7B S6B C6B 87.1(11) . . ?
S5B Ni1B S4B 94.7(5) . . ?
S5B Ni1B S2B 82.7(6) . . ?
S4B Ni1B S2B 176.9(7) . . ?
S5B Ni1B S1B 175.2(14) . . ?
S4B Ni1B S1B 86.9(6) . . ?
S2B Ni1B S1B 95.9(6) . . ?
C10 C9 N3 116.4(5) . . ?
C10 C9 H9A 108.2 . . ?
N3 C9 H9A 108.2 . . ?
C10 C9 H9B 108.2 . . ?
N3 C9 H9B 108.2 . . ?
H9A C9 H9B 107.3 . . ?
C9 C10 C11 112.1(5) . . ?
C9 C10 H10A 109.2 . . ?
C11 C10 H10A 109.2 . . ?
C9 C10 H10B 109.2 . . ?
C11 C10 H10B 109.2 . . ?
H10A C10 H10B 107.9 . . ?
C12 C11 C10 113.9(6) . . ?
C12 C11 H11A 108.8 . . ?
C10 C11 H11A 108.8 . . ?
C12 C11 H11B 108.8 . . ?
C10 C11 H11B 108.8 . . ?
H11A C11 H11B 107.7 . . ?
C11 C12 H12A 109.5 . . ?
C11 C12 H12B 109.5 . . ?
H12A C12 H12B 109.5 . . ?
C11 C12 H12C 109.5 . . ?
H12A C12 H12C 109.5 . . ?
H12B C12 H12C 109.5 . . ?
C14 C13 N3 115.9(5) . . ?
C14 C13 H13A 108.3 . . ?
N3 C13 H13A 108.3 . . ?
C14 C13 H13B 108.3 . . ?
N3 C13 H13B 108.3 . . ?
H13A C13 H13B 107.4 . . ?
C15 C14 C13 108.5(6) . . ?
C15 C14 H14A 110 . . ?
C13 C14 H14A 110 . . ?
C15 C14 H14B 110 . . ?
C13 C14 H14B 110 . . ?
H14A C14 H14B 108.4 . . ?
C14 C15 C16 114.2(7) . . ?
C14 C15 H15A 108.7 . . ?
C16 C15 H15A 108.7 . . ?
C14 C15 H15B 108.7 . . ?
C16 C15 H15B 108.7 . . ?
H15A C15 H15B 107.6 . . ?
C15 C16 H16A 109.5 . . ?
C15 C16 H16B 109.5 . . ?
H16A C16 H16B 109.5 . . ?
C15 C16 H16C 109.5 . . ?
H16A C16 H16C 109.5 . . ?
H16B C16 H16C 109.5 . . ?
C18 C17 N3 115.6(5) . . ?
C18 C17 H17A 108.4 . . ?
N3 C17 H17A 108.4 . . ?
C18 C17 H17B 108.4 . . ?
N3 C17 H17B 108.4 . . ?
H17A C17 H17B 107.4 . . ?
C17 C18 C19 111.4(5) . . ?
C17 C18 H18A 109.3 . . ?
C19 C18 H18A 109.3 . . ?
C17 C18 H18B 109.3 . . ?
C19 C18 H18B 109.3 . . ?
H18A C18 H18B 108 . . ?
C20 C19 C18 112.4(6) . . ?
C20 C19 H19A 109.1 . . ?
C18 C19 H19A 109.1 . . ?
C20 C19 H19B 109.1 . . ?
C18 C19 H19B 109.1 . . ?
H19A C19 H19B 107.9 . . ?
C19 C20 H20A 109.5 . . ?
C19 C20 H20B 109.5 . . ?
H20A C20 H20B 109.5 . . ?
C19 C20 H20C 109.5 . . ?
H20A C20 H20C 109.5 . . ?
H20B C20 H20C 109.5 . . ?
C22 C21 N3 117.5(5) . . ?
C22 C21 H21A 107.9 . . ?
N3 C21 H21A 107.9 . . ?
C22 C21 H21B 107.9 . . ?
N3 C21 H21B 107.9 . . ?
H21A C21 H21B 107.2 . . ?
C21 C22 C23 112.2(6) . . ?
C21 C22 H22A 109.2 . . ?
C23 C22 H22A 109.2 . . ?
C21 C22 H22B 109.2 . . ?
C23 C22 H22B 109.2 . . ?
H22A C22 H22B 107.9 . . ?
C24 C23 C22 118.9(8) . . ?
C24 C23 H23A 107.6 . . ?
C22 C23 H23A 107.6 . . ?
C24 C23 H23B 107.6 . . ?
C22 C23 H23B 107.6 . . ?
H23A C23 H23B 107 . . ?
C23 C24 H24A 109.5 . . ?
C23 C24 H24B 109.5 . . ?
H24A C24 H24B 109.5 . . ?
C23 C24 H24C 109.5 . . ?
H24A C24 H24C 109.5 . . ?
H24B C24 H24C 109.5 . . ?
C9 N3 C17 112.3(4) . . ?
C9 N3 C21 108.8(4) . . ?
C17 N3 C21 107.7(4) . . ?
C9 N3 C13 110.7(4) . . ?
C17 N3 C13 107.5(4) . . ?
C21 N3 C13 109.8(4) . . ?

loop_
_geom_bond_atom_site_label_1
_geom_bond_atom_site_label_2
_geom_bond_distance
_geom_bond_site_symmetry_2
_geom_bond_publ_flag
C1A C2A 1.373(8) . ?
C1A N1A 1.390(8) . ?
C1A S1A 1.712(6) . ?
C2A S2A 1.719(7) . ?
C2A S3A 1.720(7) . ?
C3A N1A 1.326(7) . ?
C3A S3A 1.720(7) . ?
C3A Se1A 1.819(7) . ?
C4A N1A 1.471(8) . ?
C4A H41A 0.96 . ?
C4A H42A 0.96 . ?
C4A H43A 0.96 . ?
C5A N2A 1.375(9) . ?
C5A C6A 1.401(9) . ?
C5A S4A 1.721(7) . ?
C6A S5A 1.623(10) . ?
C6A S6A 1.781(8) . ?
C7A N2A 1.324(8) . ?
C7A S6A 1.747(9) . ?
C7A Se2A 1.839(8) . ?
C8A N2A 1.360(9) . ?
C8A H81A 0.96 . ?
C8A H82A 0.96 . ?
C8A H83A 0.96 . ?
S1A Ni1A 2.161(3) . ?
S2A Ni1A 2.169(2) . ?
S4A Ni1A 2.161(2) . ?
S5A Ni1A 2.159(2) . ?
C1B C2B 1.380(17) . ?
C1B N1B 1.40(2) . ?
C1B S1B 1.717(17) . ?
C2B S3B 1.710(18) . ?
C2B S2B 1.713(17) . ?
C3B N1B 1.329(18) . ?
C3B S3B 1.706(18) . ?
C3B Se1B 1.804(16) . ?
C4B N1B 1.48(2) . ?
C4B H41B 0.96 . ?
C4B H42B 0.96 . ?
C4B H43B 0.96 . ?
C5B N2B 1.391(19) . ?
C5B C6B 1.417(19) . ?
C5B S4B 1.765(17) . ?
C6B S5B 1.580(18) . ?
C6B S6B 1.776(17) . ?
C7B N2B 1.346(18) . ?
C7B S6B 1.767(19) . ?
C7B Se2B 1.869(17) . ?
C8B N2B 1.312(19) . ?
C8B H81B 0.96 . ?
C8B H82B 0.96 . ?
C8B H83B 0.96 . ?
S1B Ni1B 2.166(14) . ?
S2B Ni1B 2.163(12) . ?
S4B Ni1B 2.152(11) . ?
S5B Ni1B 2.150(12) . ?
C9 C10 1.471(8) . ?
C9 N3 1.504(7) . ?
C9 H9A 0.97 . ?
C9 H9B 0.97 . ?
C10 C11 1.526(8) . ?
C10 H10A 0.97 . ?
C10 H10B 0.97 . ?
C11 C12 1.441(9) . ?
C11 H11A 0.97 . ?
C11 H11B 0.97 . ?
C12 H12A 0.96 . ?
C12 H12B 0.96 . ?
C12 H12C 0.96 . ?
C13 C14 1.497(9) . ?
C13 N3 1.552(7) . ?
C13 H13A 0.97 . ?
C13 H13B 0.97 . ?
C14 C15 1.476(10) . ?
C14 H14A 0.97 . ?
C14 H14B 0.97 . ?
C15 C16 1.501(12) . ?
C15 H15A 0.97 . ?
C15 H15B 0.97 . ?
C16 H16A 0.96 . ?
C16 H16B 0.96 . ?
C16 H16C 0.96 . ?
C17 C18 1.498(8) . ?
C17 N3 1.517(7) . ?
C17 H17A 0.97 . ?
C17 H17B 0.97 . ?
C18 C19 1.502(9) . ?
C18 H18A 0.97 . ?
C18 H18B 0.97 . ?
C19 C20 1.470(9) . ?
C19 H19A 0.97 . ?
C19 H19B 0.97 . ?
C20 H20A 0.96 . ?
C20 H20B 0.96 . ?
C20 H20C 0.96 . ?
C21 C22 1.492(8) . ?
C21 N3 1.540(7) . ?
C21 H21A 0.97 . ?
C21 H21B 0.97 . ?
C22 C23 1.514(10) . ?
C22 H22A 0.97 . ?
C22 H22B 0.97 . ?
C23 C24 1.369(11) . ?
C23 H23A 0.97 . ?
C23 H23B 0.97 . ?
C24 H24A 0.96 . ?
C24 H24B 0.96 . ?
C24 H24C 0.96 . ?

loop_
_geom_torsion_atom_site_label_1
_geom_torsion_atom_site_label_2
_geom_torsion_atom_site_label_3
_geom_torsion_atom_site_label_4
_geom_torsion
_geom_torsion_site_symmetry_1
_geom_torsion_site_symmetry_2
_geom_torsion_site_symmetry_3
_geom_torsion_site_symmetry_4
_geom_torsion_publ_flag
N1A C1A C2A S2A -179.4(10) . . . . ?
S1A C1A C2A S2A 2.0(19) . . . . ?
N1A C1A C2A S3A -3.1(15) . . . . ?
S1A C1A C2A S3A 178.3(10) . . . . ?
N2A C5A C6A S5A -177.9(5) . . . . ?
S4A C5A C6A S5A 3.7(9) . . . . ?
N2A C5A C6A S6A -0.2(8) . . . . ?
S4A C5A C6A S6A -178.6(4) . . . . ?
S3A C3A N1A C1A -3.7(11) . . . . ?
Se1A C3A N1A C1A 173.1(9) . . . . ?
S3A C3A N1A C4A 179.9(16) . . . . ?
Se1A C3A N1A C4A -3.3(19) . . . . ?
C2A C1A N1A C3A 4.5(15) . . . . ?
S1A C1A N1A C3A -177.0(11) . . . . ?
C2A C1A N1A C4A -178.9(17) . . . . ?
S1A C1A N1A C4A 0(2) . . . . ?
S6A C7A N2A C8A 179.9(6) . . . . ?
Se2A C7A N2A C8A -1.3(11) . . . . ?
S6A C7A N2A C5A -1.4(9) . . . . ?
Se2A C7A N2A C5A 177.4(6) . . . . ?
C6A C5A N2A C7A 1.1(9) . . . . ?
S4A C5A N2A C7A 179.4(6) . . . . ?
C6A C5A N2A C8A 179.7(7) . . . . ?
S4A C5A N2A C8A -2.0(10) . . . . ?
C2A C1A S1A Ni1A -3.1(14) . . . . ?
N1A C1A S1A Ni1A 178.5(11) . . . . ?
C1A C2A S2A Ni1A 0.3(14) . . . . ?
S3A C2A S2A Ni1A -175.1(10) . . . . ?
N1A C3A S3A C2A 1.5(9) . . . . ?
Se1A C3A S3A C2A -175.5(8) . . . . ?
C1A C2A S3A C3A 1.0(12) . . . . ?
S2A C2A S3A C3A 176.9(12) . . . . ?
N2A C5A S4A Ni1A 179.4(5) . . . . ?
C6A C5A S4A Ni1A -2.3(6) . . . . ?
C5A C6A S5A Ni1A -2.7(7) . . . . ?
S6A C6A S5A Ni1A -179.9(5) . . . . ?
N2A C7A S6A C6A 1.1(6) . . . . ?
Se2A C7A S6A C6A -177.8(5) . . . . ?
C5A C6A S6A C7A -0.5(6) . . . . ?
S5A C6A S6A C7A 177.1(6) . . . . ?
N1B C1B C2B S3B 13(9) . . . . ?
S1B C1B C2B S3B 168(6) . . . . ?
N1B C1B C2B S2B -158(7) . . . . ?
S1B C1B C2B S2B -2(12) . . . . ?
N2B C5B C6B S5B -176(4) . . . . ?
S4B C5B C6B S5B -1(7) . . . . ?
N2B C5B C6B S6B 5(6) . . . . ?
S4B C5B C6B S6B -179(2) . . . . ?
S3B C3B N1B C1B 17(8) . . . . ?
Se1B C3B N1B C1B -167(6) . . . . ?
S3B C3B N1B C4B 166(9) . . . . ?
Se1B C3B N1B C4B -19(11) . . . . ?
C2B C1B N1B C3B -19(9) . . . . ?
S1B C1B N1B C3B -175(6) . . . . ?
C2B C1B N1B C4B -169(10) . . . . ?
S1B C1B N1B C4B 35(10) . . . . ?
S6B C7B N2B C8B 169(5) . . . . ?
Se2B C7B N2B C8B -19(9) . . . . ?
S6B C7B N2B C5B 10(6) . . . . ?
Se2B C7B N2B C5B -179(4) . . . . ?
C6B C5B N2B C8B -169(6) . . . . ?
S4B C5B N2B C8B 16(8) . . . . ?
C6B C5B N2B C7B -9(7) . . . . ?
S4B C5B N2B C7B 176(4) . . . . ?
C2B C1B S1B Ni1B 1(8) . . . . ?
N1B C1B S1B Ni1B 154(6) . . . . ?
C1B C2B S2B Ni1B 2(9) . . . . ?
S3B C2B S2B Ni1B -167(6) . . . . ?
N1B C3B S3B C2B -8(6) . . . . ?
Se1B C3B S3B C2B 176(6) . . . . ?
C1B C2B S3B C3B -3(7) . . . . ?
S2B C2B S3B C3B 167(7) . . . . ?
N2B C5B S4B Ni1B 175(5) . . . . ?
C6B C5B S4B Ni1B 0(4) . . . . ?
C5B C6B S5B Ni1B 1(5) . . . . ?
S6B C6B S5B Ni1B 179(3) . . . . ?
N2B C7B S6B C6B -5(5) . . . . ?
Se2B C7B S6B C6B -179(3) . . . . ?
C5B C6B S6B C7B 0(5) . . . . ?
S5B C6B S6B C7B -179(4) . . . . ?
N3 C9 C10 C11 174.7(5) . . . . ?
C9 C10 C11 C12 -176.5(6) . . . . ?
N3 C13 C14 C15 -174.1(6) . . . . ?
C13 C14 C15 C16 -175.5(7) . . . . ?
N3 C17 C18 C19 -173.4(6) . . . . ?
C17 C18 C19 C20 179.6(7) . . . . ?
N3 C21 C22 C23 167.7(6) . . . . ?
C21 C22 C23 C24 60.4(12) . . . . ?
C10 C9 N3 C17 -54.7(6) . . . . ?
C10 C9 N3 C21 64.5(6) . . . . ?
C10 C9 N3 C13 -174.7(5) . . . . ?
C18 C17 N3 C9 -50.3(6) . . . . ?
C18 C17 N3 C21 -170.1(5) . . . . ?
C18 C17 N3 C13 71.6(6) . . . . ?
C22 C21 N3 C9 172.4(6) . . . . ?
C22 C21 N3 C17 -65.6(7) . . . . ?
C22 C21 N3 C13 51.2(7) . . . . ?
C14 C13 N3 C9 -59.8(7) . . . . ?
C14 C13 N3 C17 177.3(5) . . . . ?
C14 C13 N3 C21 60.4(7) . . . . ?
